data_7719490
loop_
_publ_author_name
'Nazak, Joseph'
'Land, Michael A.'
'Masuda, Jason D.'
'Chitnis, Saurabh S.'

_publ_section_title
;
 Phosphaza-norbornanes.
;
_journal_issue 40
_journal_name_full 'Dalton transactions (Cambridge, England : 2003)'
_journal_page_first 15020
_journal_page_last 15024
_journal_paper_doi 10.1039/d5dt02134k
_journal_volume 54
_journal_year 2025
_chemical_formula_moiety 'C24 H40 N10 P4'
_chemical_formula_sum 'C24 H40 N10 P4'
_chemical_formula_weight 592.54
_space_group_crystal_system monoclinic
_space_group_IT_number 14
_space_group_name_Hall '-P 2yn'
_space_group_name_H-M_alt 'P 1 21/n 1'
_atom_sites_solution_hydrogens geom
_atom_sites_solution_primary iterative
_audit_creation_date 2025-06-08
_audit_creation_method
;
Olex2 1.5
(compiled 2025.05.31 svn.r86d253d1 for OlexSys, GUI svn.r7254)
;
_audit_update_record
;
2025-07-29 deposited with the CCDC.	2025-09-15 downloaded from the CCDC.
;
_cell_angle_alpha 90
_cell_angle_beta 94.355(10)
_cell_angle_gamma 90
_cell_formula_units_Z 4
_cell_length_a 15.057(3)
_cell_length_b 8.2153(19)
_cell_length_c 24.551(3)
_cell_measurement_reflns_used 9949
_cell_measurement_temperature 150.00
_cell_measurement_theta_max 30.480
_cell_measurement_theta_min 2.615
_cell_volume 3028.1(10)
_computing_cell_refinement 'SAINT V8.40B (?, 2016)'
_computing_data_reduction 'SAINT V8.40B (?, 2016)'
_computing_molecular_graphics 'Olex2 1.5 (Dolomanov et al., 2009)'
_computing_publication_material 'Olex2 1.5 (Dolomanov et al., 2009)'
_computing_structure_refinement 'XL  (Sheldrick, 2008)'
_computing_structure_solution 'olex2.solve 1.5 (Bourhis et al., 2015)'
_diffrn_ambient_temperature 150.00
_diffrn_detector '100 \\times 140 mm^2^ CMOS sensor'
_diffrn_detector_area_resol_mean 7.3910
_diffrn_detector_type 'Bruker PHOTON III'
_diffrn_measured_fraction_theta_full 0.999
_diffrn_measured_fraction_theta_max 0.999
_diffrn_measurement_device '\k--geometry diffractometer'
_diffrn_measurement_device_type 'Bruker D8 VENTURE'
_diffrn_radiation_monochromator 'multilayer mirror'
_diffrn_radiation_type MoK\a
_diffrn_radiation_wavelength 0.71073
_diffrn_reflns_av_R_equivalents 0.0518
_diffrn_reflns_av_unetI/netI 0.0253
_diffrn_reflns_Laue_measured_fraction_full 0.999
_diffrn_reflns_Laue_measured_fraction_max 0.999
_diffrn_reflns_limit_h_max 21
_diffrn_reflns_limit_h_min -21
_diffrn_reflns_limit_k_max 11
_diffrn_reflns_limit_k_min -11
_diffrn_reflns_limit_l_max 35
_diffrn_reflns_limit_l_min -34
_diffrn_reflns_number 95474
_diffrn_reflns_point_group_measured_fraction_full 0.999
_diffrn_reflns_point_group_measured_fraction_max 0.999
_diffrn_reflns_theta_full 25.242
_diffrn_reflns_theta_max 30.529
_diffrn_reflns_theta_min 2.615
_diffrn_source 'microfocus sealed tube'
_diffrn_source_current 1.4
_diffrn_source_power 0.07
_diffrn_source_type 'Incoatec I\mS 3.0'
_diffrn_source_voltage 50.0
_exptl_absorpt_coefficient_mu 0.282
_exptl_absorpt_correction_T_max 0.7461
_exptl_absorpt_correction_T_min 0.6891
_exptl_absorpt_correction_type multi-scan
_exptl_absorpt_process_details
;
SADABS-2016/2 (Bruker,2016/2) was used for absorption correction.
wR2(int) was 0.0913 before and 0.0641 after correction.
The Ratio of minimum to maximum transmission is 0.9236.
The \l/2 correction factor is Not present.
;
_exptl_crystal_colour colourless
_exptl_crystal_colour_primary colourless
_exptl_crystal_density_diffrn 1.300
_exptl_crystal_description block
_exptl_crystal_F_000 1256
_exptl_crystal_size_max 0.126
_exptl_crystal_size_mid 0.123
_exptl_crystal_size_min 0.087
_refine_diff_density_max 0.355
_refine_diff_density_min -0.536
_refine_diff_density_rms 0.073
_refine_ls_extinction_method none
_refine_ls_goodness_of_fit_ref 1.155
_refine_ls_hydrogen_treatment constr
_refine_ls_matrix_type full
_refine_ls_number_parameters 355
_refine_ls_number_reflns 9261
_refine_ls_number_restraints 0
_refine_ls_restrained_S_all 1.155
_refine_ls_R_factor_all 0.0705
_refine_ls_R_factor_gt 0.0438
_refine_ls_shift/su_max 0.002
_refine_ls_shift/su_mean 0.000
_refine_ls_structure_factor_coef Fsqd
_refine_ls_weighting_details 'w=1/[\s^2^(Fo^2^)+(0.0444P)^2^+2.8252P] where P=(Fo^2^+2Fc^2^)/3'
_refine_ls_weighting_scheme calc
_refine_ls_wR_factor_gt 0.1034
_refine_ls_wR_factor_ref 0.1307
_reflns_Friedel_coverage 0.000
_reflns_number_gt 7081
_reflns_number_total 9261
_reflns_threshold_expression 'I > 2\s(I)'
_cod_data_source_file d5dt02134k2.cif
_cod_data_source_block mo_2025_06_05_jdm_sc_jn51_0m_a
_cod_depositor_comments 'Adding full bibliography for 7719487--7719490.cif.'
_cod_original_cell_volume 3028.2(10)
_cod_database_code 7719490
_shelx_shelxl_version_number 2018/3
_shelx_space_group_comment
;
The symmetry employed for this shelxl refinement is uniquely defined
by the following loop, which should always be used as a source of
symmetry information in preference to the above space-group names.
They are only intended as comments.
;
_shelx_estimated_absorpt_t_max 0.976
_shelx_estimated_absorpt_t_min 0.965
_olex2_refinement_description
;
1. Fixed Uiso
 At 1.2 times of:
  All C(H) groups
 At 1.5 times of:
  All C(H,H,H) groups
2.a Aromatic/amide H refined with riding coordinates:
 C3(H3), C5(H5), C11(H11), C13(H13)
2.b Idealised Me refined as rotating group:
 C7(H7A,H7B,H7C), C8(H8A,H8B,H8C), C15(H15A,H15B,H15C), C16(H16A,H16B,H16C),
 C17(H17A,H17B,H17C), C18(H18A,H18B,H18C), C19(H19A,H19B,H19C), C20(H20A,H20B,
 H20C), C21(H21A,H21B,H21C), C22(H22A,H22B,H22C), C23(H23A,H23B,H23C), C24(H24A,
 H24B,H24C)
;
_olex2_submission_special_instructions 'No special instructions were received'

loop_
_space_group_symop_operation_xyz
'x, y, z'
'-x+1/2, y+1/2, -z+1/2'
'-x, -y, -z'
'x-1/2, -y-1/2, z-1/2'

loop_
_atom_site_label
_atom_site_type_symbol
_atom_site_fract_x
_atom_site_fract_y
_atom_site_fract_z
_atom_site_U_iso_or_equiv
_atom_site_adp_type
_atom_site_occupancy
_atom_site_site_symmetry_order
_atom_site_calc_flag
_atom_site_refinement_flags_posn
_atom_site_refinement_flags_adp
_atom_site_refinement_flags_occupancy
_atom_site_disorder_assembly
_atom_site_disorder_group
P1 P 0.29124(3) 0.99135(6) 0.50626(2) 0.02505(10) Uani 1 1 d . . . . .
P2 P 0.23000(3) 0.76561(7) 0.57293(2) 0.02837(11) Uani 1 1 d . . . . .
P3 P 0.96310(3) 0.42825(6) 0.76087(2) 0.02616(11) Uani 1 1 d . . . . .
P4 P 1.01776(3) 0.41251(6) 0.65927(2) 0.02524(11) Uani 1 1 d . . . . .
N1 N 0.32650(10) 0.82886(19) 0.54596(6) 0.0246(3) Uani 1 1 d . . . . .
N2 N 0.20472(11) 0.8859(2) 0.47236(7) 0.0295(3) Uani 1 1 d . . . . .
N3 N 0.17421(11) 0.7616(2) 0.50973(7) 0.0315(4) Uani 1 1 d . . . . .
N4 N 0.23402(11) 1.0778(2) 0.55717(7) 0.0291(3) Uani 1 1 d . . . . .
N5 N 0.19953(11) 0.9562(2) 0.59408(7) 0.0316(4) Uani 1 1 d . . . . .
N6 N 0.92544(10) 0.4567(2) 0.69364(6) 0.0268(3) Uani 1 1 d . . . . .
N7 N 1.08599(11) 0.5352(2) 0.70111(7) 0.0298(3) Uani 1 1 d . . . . .
N8 N 1.05707(12) 0.5457(2) 0.75709(7) 0.0305(3) Uani 1 1 d . . . . .
N9 N 1.03913(11) 0.2308(2) 0.69200(6) 0.0267(3) Uani 1 1 d . . . . .
N10 N 1.00883(10) 0.2422(2) 0.74748(6) 0.0252(3) Uani 1 1 d . . . . .
C1 C 0.41385(11) 0.7730(2) 0.56243(7) 0.0217(3) Uani 1 1 d . . . . .
C2 C 0.48202(12) 0.8840(2) 0.57899(7) 0.0228(3) Uani 1 1 d . . . . .
C3 C 0.56451(11) 0.8228(2) 0.59857(7) 0.0231(3) Uani 1 1 d . . . . .
H3 H 0.610721 0.897263 0.609568 0.028 Uiso 1 1 calc R U . . .
C4 C 0.58193(11) 0.6567(2) 0.60267(7) 0.0229(3) Uani 1 1 d . . . . .
C5 C 0.51490(12) 0.5497(2) 0.58373(7) 0.0250(3) Uani 1 1 d . . . . .
H5 H 0.526271 0.435956 0.585078 0.030 Uiso 1 1 calc R U . . .
C6 C 0.43144(12) 0.6046(2) 0.56280(7) 0.0232(3) Uani 1 1 d . . . . .
C7 C 0.46944(13) 1.0657(2) 0.57742(9) 0.0300(4) Uani 1 1 d . . . . .
H7A H 0.468747 1.103761 0.539561 0.045 Uiso 1 1 calc R U . . .
H7B H 0.518528 1.118060 0.599318 0.045 Uiso 1 1 calc R U . . .
H7C H 0.412842 1.093508 0.592350 0.045 Uiso 1 1 calc R U . . .
C8 C 0.36349(13) 0.4817(2) 0.54108(9) 0.0318(4) Uani 1 1 d . . . . .
H8A H 0.326629 0.448591 0.570389 0.048 Uiso 1 1 calc R U . . .
H8B H 0.394022 0.386152 0.527551 0.048 Uiso 1 1 calc R U . . .
H8C H 0.325617 0.530240 0.511164 0.048 Uiso 1 1 calc R U . . .
C9 C 0.83939(11) 0.5059(2) 0.67172(7) 0.0231(3) Uani 1 1 d . . . . .
C10 C 0.83141(12) 0.6330(2) 0.63339(7) 0.0236(3) Uani 1 1 d . . . . .
C11 C 0.74709(12) 0.6777(2) 0.61142(7) 0.0239(3) Uani 1 1 d . . . . .
H11 H 0.741773 0.763433 0.585400 0.029 Uiso 1 1 calc R U . . .
C12 C 0.67025(11) 0.6008(2) 0.62638(7) 0.0232(3) Uani 1 1 d . . . . .
C13 C 0.67949(12) 0.4754(2) 0.66446(7) 0.0253(3) Uani 1 1 d . . . . .
H13 H 0.627614 0.421920 0.675118 0.030 Uiso 1 1 calc R U . . .
C14 C 0.76268(12) 0.4257(2) 0.68747(7) 0.0250(3) Uani 1 1 d . . . . .
C15 C 0.91078(13) 0.7212(3) 0.61397(9) 0.0320(4) Uani 1 1 d . . . . .
H15A H 0.936176 0.657414 0.585212 0.048 Uiso 1 1 calc R U . . .
H15B H 0.955711 0.735628 0.644613 0.048 Uiso 1 1 calc R U . . .
H15C H 0.892115 0.827983 0.599445 0.048 Uiso 1 1 calc R U . . .
C16 C 0.76732(14) 0.2859(3) 0.72736(9) 0.0365(5) Uani 1 1 d . . . . .
H16A H 0.817482 0.215060 0.720164 0.055 Uiso 1 1 calc R U . . .
H16B H 0.711777 0.223375 0.723142 0.055 Uiso 1 1 calc R U . . .
H16C H 0.775700 0.328232 0.764714 0.055 Uiso 1 1 calc R U . . .
C17 C 0.22839(17) 0.8057(3) 0.42198(9) 0.0417(5) Uani 1 1 d . . . . .
H17A H 0.176230 0.748415 0.405109 0.063 Uiso 1 1 calc R U . . .
H17B H 0.276547 0.727526 0.430673 0.063 Uiso 1 1 calc R U . . .
H17C H 0.248176 0.887659 0.396539 0.063 Uiso 1 1 calc R U . . .
C18 C 0.07700(15) 0.7553(4) 0.50730(11) 0.0476(6) Uani 1 1 d . . . . .
H18A H 0.058344 0.667759 0.531038 0.071 Uiso 1 1 calc R U . . .
H18B H 0.053509 0.734356 0.469628 0.071 Uiso 1 1 calc R U . . .
H18C H 0.053944 0.859479 0.519607 0.071 Uiso 1 1 calc R U . . .
C19 C 0.16605(14) 1.1977(3) 0.53975(9) 0.0371(5) Uani 1 1 d . . . . .
H19A H 0.190995 1.276577 0.515126 0.056 Uiso 1 1 calc R U . . .
H19B H 0.146443 1.254611 0.571810 0.056 Uiso 1 1 calc R U . . .
H19C H 0.115107 1.142470 0.520615 0.056 Uiso 1 1 calc R U . . .
C20 C 0.22872(16) 0.9968(3) 0.65104(9) 0.0427(5) Uani 1 1 d . . . . .
H20A H 0.208522 0.912039 0.675341 0.064 Uiso 1 1 calc R U . . .
H20B H 0.203210 1.101731 0.660626 0.064 Uiso 1 1 calc R U . . .
H20C H 0.293867 1.003532 0.655076 0.064 Uiso 1 1 calc R U . . .
C21 C 1.18146(14) 0.5027(3) 0.70213(10) 0.0407(5) Uani 1 1 d . . . . .
H21A H 1.194712 0.398612 0.720505 0.061 Uiso 1 1 calc R U . . .
H21B H 1.214305 0.590086 0.721933 0.061 Uiso 1 1 calc R U . . .
H21C H 1.199412 0.497446 0.664626 0.061 Uiso 1 1 calc R U . . .
C22 C 1.0481(2) 0.7174(3) 0.77209(10) 0.0478(6) Uani 1 1 d . . . . .
H22A H 1.001566 0.768389 0.747760 0.072 Uiso 1 1 calc R U . . .
H22B H 1.104848 0.773497 0.768591 0.072 Uiso 1 1 calc R U . . .
H22C H 1.032012 0.724946 0.809931 0.072 Uiso 1 1 calc R U . . .
C23 C 1.00016(16) 0.0864(3) 0.66451(9) 0.0364(4) Uani 1 1 d . . . . .
H23A H 0.935258 0.089241 0.665594 0.055 Uiso 1 1 calc R U . . .
H23B H 1.023716 -0.011760 0.683140 0.055 Uiso 1 1 calc R U . . .
H23C H 1.015466 0.085077 0.626423 0.055 Uiso 1 1 calc R U . . .
C24 C 1.07704(13) 0.1813(2) 0.78809(8) 0.0296(4) Uani 1 1 d . . . . .
H24A H 1.130975 0.247698 0.787127 0.044 Uiso 1 1 calc R U . . .
H24B H 1.090969 0.067882 0.779790 0.044 Uiso 1 1 calc R U . . .
H24C H 1.054837 0.187627 0.824531 0.044 Uiso 1 1 calc R U . . .

loop_
_atom_site_aniso_label
_atom_site_aniso_U_11
_atom_site_aniso_U_22
_atom_site_aniso_U_33
_atom_site_aniso_U_23
_atom_site_aniso_U_13
_atom_site_aniso_U_12
P1 0.0230(2) 0.0272(2) 0.0246(2) 0.00337(17) -0.00024(16) 0.00457(17)
P2 0.0223(2) 0.0345(3) 0.0285(2) 0.00534(19) 0.00302(17) 0.00163(18)
P3 0.0268(2) 0.0312(2) 0.0203(2) 0.00282(17) -0.00021(16) 0.00724(18)
P4 0.0227(2) 0.0310(2) 0.0218(2) 0.00309(17) 0.00084(16) 0.00352(18)
N1 0.0190(6) 0.0262(7) 0.0284(7) 0.0052(6) 0.0004(5) 0.0036(6)
N2 0.0284(8) 0.0355(9) 0.0239(7) -0.0018(6) -0.0020(6) 0.0031(7)
N3 0.0222(7) 0.0392(9) 0.0326(8) 0.0015(7) -0.0002(6) -0.0019(7)
N4 0.0257(7) 0.0320(8) 0.0289(8) -0.0006(6) -0.0023(6) 0.0082(6)
N5 0.0279(8) 0.0426(10) 0.0243(7) 0.0015(7) 0.0033(6) 0.0082(7)
N6 0.0224(7) 0.0371(9) 0.0208(7) 0.0042(6) 0.0002(5) 0.0060(6)
N7 0.0262(7) 0.0326(8) 0.0299(8) 0.0049(7) -0.0017(6) -0.0021(6)
N8 0.0383(9) 0.0266(8) 0.0256(7) 0.0008(6) -0.0044(6) 0.0012(7)
N9 0.0281(7) 0.0277(8) 0.0243(7) -0.0013(6) 0.0006(6) 0.0025(6)
N10 0.0246(7) 0.0289(8) 0.0217(7) 0.0030(6) -0.0008(5) 0.0021(6)
C1 0.0196(7) 0.0234(8) 0.0216(7) 0.0020(6) -0.0004(6) 0.0031(6)
C2 0.0225(8) 0.0225(8) 0.0233(8) 0.0010(6) 0.0005(6) 0.0031(6)
C3 0.0211(7) 0.0231(8) 0.0247(8) 0.0009(6) 0.0001(6) 0.0009(6)
C4 0.0206(7) 0.0251(8) 0.0230(8) 0.0020(6) 0.0018(6) 0.0036(6)
C5 0.0250(8) 0.0220(8) 0.0277(8) 0.0014(6) -0.0001(6) 0.0039(6)
C6 0.0225(8) 0.0237(8) 0.0231(8) -0.0002(6) -0.0004(6) 0.0011(6)
C7 0.0276(9) 0.0231(8) 0.0385(10) 0.0000(7) -0.0021(7) 0.0021(7)
C8 0.0283(9) 0.0263(9) 0.0396(10) -0.0019(8) -0.0047(8) -0.0012(7)
C9 0.0218(7) 0.0256(8) 0.0214(7) 0.0014(6) -0.0013(6) 0.0041(6)
C10 0.0233(8) 0.0247(8) 0.0225(8) 0.0021(6) -0.0002(6) 0.0012(6)
C11 0.0239(8) 0.0239(8) 0.0236(8) 0.0042(6) -0.0007(6) 0.0021(6)
C12 0.0217(7) 0.0241(8) 0.0234(8) 0.0005(6) -0.0001(6) 0.0033(6)
C13 0.0235(8) 0.0266(8) 0.0257(8) 0.0035(7) 0.0020(6) 0.0015(7)
C14 0.0261(8) 0.0268(8) 0.0221(8) 0.0047(7) 0.0015(6) 0.0036(7)
C15 0.0264(9) 0.0336(10) 0.0355(10) 0.0111(8) -0.0021(7) -0.0020(7)
C16 0.0296(9) 0.0403(11) 0.0397(11) 0.0187(9) 0.0027(8) 0.0031(8)
C17 0.0512(13) 0.0471(13) 0.0265(9) -0.0066(9) 0.0004(9) 0.0050(11)
C18 0.0233(9) 0.0643(16) 0.0545(14) -0.0011(12) -0.0026(9) -0.0055(10)
C19 0.0318(10) 0.0394(11) 0.0395(11) -0.0014(9) -0.0022(8) 0.0140(9)
C20 0.0431(12) 0.0597(15) 0.0248(9) -0.0045(9) -0.0005(8) 0.0164(11)
C21 0.0247(9) 0.0514(13) 0.0452(12) 0.0133(10) -0.0024(8) -0.0047(9)
C22 0.0758(18) 0.0272(10) 0.0388(12) -0.0030(9) -0.0063(12) 0.0027(11)
C23 0.0452(12) 0.0307(10) 0.0328(10) -0.0044(8) -0.0016(9) -0.0010(9)
C24 0.0314(9) 0.0293(9) 0.0272(9) 0.0050(7) -0.0041(7) 0.0058(7)

loop_
_atom_type_symbol
_atom_type_description
_atom_type_scat_dispersion_real
_atom_type_scat_dispersion_imag
_atom_type_scat_source
C C 0.0033 0.0016 'International Tables Vol C Tables 4.2.6.8 and 6.1.1.4'
H H 0.0000 0.0000 'International Tables Vol C Tables 4.2.6.8 and 6.1.1.4'
N N 0.0061 0.0033 'International Tables Vol C Tables 4.2.6.8 and 6.1.1.4'
P P 0.1023 0.0942 'International Tables Vol C Tables 4.2.6.8 and 6.1.1.4'

loop_
_geom_angle_atom_site_label_1
_geom_angle_atom_site_label_2
_geom_angle_atom_site_label_3
_geom_angle
_geom_angle_site_symmetry_1
_geom_angle_site_symmetry_3
_geom_angle_publ_flag
N1 P1 N2 94.20(8) . . ?
N1 P1 N4 93.39(8) . . ?
N4 P1 N2 98.97(8) . . ?
N1 P2 N5 95.37(8) . . ?
N3 P2 N1 91.59(8) . . ?
N3 P2 N5 99.63(9) . . ?
N6 P3 N8 94.85(8) . . ?
N10 P3 N6 92.57(8) . . ?
N10 P3 N8 98.37(8) . . ?
N6 P4 N7 92.96(9) . . ?
N9 P4 N6 94.80(8) . . ?
N9 P4 N7 98.50(8) . . ?
P1 N1 P2 102.70(8) . . ?
C1 N1 P1 130.76(13) . . ?
C1 N1 P2 125.62(12) . . ?
N3 N2 P1 107.95(11) . . ?
C17 N2 P1 114.13(15) . . ?
C17 N2 N3 108.74(17) . . ?
N2 N3 P2 113.48(12) . . ?
C18 N3 P2 117.38(16) . . ?
C18 N3 N2 111.04(17) . . ?
N5 N4 P1 112.70(12) . . ?
C19 N4 P1 116.31(14) . . ?
C19 N4 N5 111.50(16) . . ?
N4 N5 P2 108.51(12) . . ?
N4 N5 C20 109.73(18) . . ?
C20 N5 P2 115.16(14) . . ?
P4 N6 P3 102.86(8) . . ?
C9 N6 P3 128.73(13) . . ?
C9 N6 P4 128.41(12) . . ?
N8 N7 P4 112.65(12) . . ?
C21 N7 P4 116.41(16) . . ?
C21 N7 N8 110.77(16) . . ?
N7 N8 P3 108.63(12) . . ?
C22 N8 P3 115.74(17) . . ?
C22 N8 N7 109.25(17) . . ?
N10 N9 P4 108.56(11) . . ?
C23 N9 P4 115.78(13) . . ?
C23 N9 N10 109.63(15) . . ?
N9 N10 P3 112.97(11) . . ?
C24 N10 P3 116.37(13) . . ?
C24 N10 N9 110.97(14) . . ?
C2 C1 N1 120.72(16) . . ?
C6 C1 N1 119.20(16) . . ?
C6 C1 C2 120.08(15) . . ?
C1 C2 C7 123.14(16) . . ?
C3 C2 C1 118.51(16) . . ?
C3 C2 C7 118.34(16) . . ?
C2 C3 H3 118.7 . . ?
C2 C3 C4 122.52(17) . . ?
C4 C3 H3 118.7 . . ?
C3 C4 C12 119.34(16) . . ?
C5 C4 C3 117.86(16) . . ?
C5 C4 C12 122.80(16) . . ?
C4 C5 H5 119.0 . . ?
C4 C5 C6 121.93(17) . . ?
C6 C5 H5 119.0 . . ?
C1 C6 C8 122.28(16) . . ?
C5 C6 C1 118.89(16) . . ?
C5 C6 C8 118.83(16) . . ?
C2 C7 H7A 109.5 . . ?
C2 C7 H7B 109.5 . . ?
C2 C7 H7C 109.5 . . ?
H7A C7 H7B 109.5 . . ?
H7A C7 H7C 109.5 . . ?
H7B C7 H7C 109.5 . . ?
C6 C8 H8A 109.5 . . ?
C6 C8 H8B 109.5 . . ?
C6 C8 H8C 109.5 . . ?
H8A C8 H8B 109.5 . . ?
H8A C8 H8C 109.5 . . ?
H8B C8 H8C 109.5 . . ?
C10 C9 N6 119.59(16) . . ?
C10 C9 C14 120.08(16) . . ?
C14 C9 N6 120.31(16) . . ?
C9 C10 C15 122.70(16) . . ?
C11 C10 C9 119.04(16) . . ?
C11 C10 C15 118.25(16) . . ?
C10 C11 H11 119.0 . . ?
C10 C11 C12 122.04(16) . . ?
C12 C11 H11 119.0 . . ?
C11 C12 C4 119.65(16) . . ?
C13 C12 C4 122.26(16) . . ?
C13 C12 C11 118.08(16) . . ?
C12 C13 H13 119.0 . . ?
C12 C13 C14 121.97(17) . . ?
C14 C13 H13 119.0 . . ?
C9 C14 C16 122.42(16) . . ?
C13 C14 C9 118.78(16) . . ?
C13 C14 C16 118.79(17) . . ?
C10 C15 H15A 109.5 . . ?
C10 C15 H15B 109.5 . . ?
C10 C15 H15C 109.5 . . ?
H15A C15 H15B 109.5 . . ?
H15A C15 H15C 109.5 . . ?
H15B C15 H15C 109.5 . . ?
C14 C16 H16A 109.5 . . ?
C14 C16 H16B 109.5 . . ?
C14 C16 H16C 109.5 . . ?
H16A C16 H16B 109.5 . . ?
H16A C16 H16C 109.5 . . ?
H16B C16 H16C 109.5 . . ?
N2 C17 H17A 109.5 . . ?
N2 C17 H17B 109.5 . . ?
N2 C17 H17C 109.5 . . ?
H17A C17 H17B 109.5 . . ?
H17A C17 H17C 109.5 . . ?
H17B C17 H17C 109.5 . . ?
N3 C18 H18A 109.5 . . ?
N3 C18 H18B 109.5 . . ?
N3 C18 H18C 109.5 . . ?
H18A C18 H18B 109.5 . . ?
H18A C18 H18C 109.5 . . ?
H18B C18 H18C 109.5 . . ?
N4 C19 H19A 109.5 . . ?
N4 C19 H19B 109.5 . . ?
N4 C19 H19C 109.5 . . ?
H19A C19 H19B 109.5 . . ?
H19A C19 H19C 109.5 . . ?
H19B C19 H19C 109.5 . . ?
N5 C20 H20A 109.5 . . ?
N5 C20 H20B 109.5 . . ?
N5 C20 H20C 109.5 . . ?
H20A C20 H20B 109.5 . . ?
H20A C20 H20C 109.5 . . ?
H20B C20 H20C 109.5 . . ?
N7 C21 H21A 109.5 . . ?
N7 C21 H21B 109.5 . . ?
N7 C21 H21C 109.5 . . ?
H21A C21 H21B 109.5 . . ?
H21A C21 H21C 109.5 . . ?
H21B C21 H21C 109.5 . . ?
N8 C22 H22A 109.5 . . ?
N8 C22 H22B 109.5 . . ?
N8 C22 H22C 109.5 . . ?
H22A C22 H22B 109.5 . . ?
H22A C22 H22C 109.5 . . ?
H22B C22 H22C 109.5 . . ?
N9 C23 H23A 109.5 . . ?
N9 C23 H23B 109.5 . . ?
N9 C23 H23C 109.5 . . ?
H23A C23 H23B 109.5 . . ?
H23A C23 H23C 109.5 . . ?
H23B C23 H23C 109.5 . . ?
N10 C24 H24A 109.5 . . ?
N10 C24 H24B 109.5 . . ?
N10 C24 H24C 109.5 . . ?
H24A C24 H24B 109.5 . . ?
H24A C24 H24C 109.5 . . ?
H24B C24 H24C 109.5 . . ?

loop_
_geom_bond_atom_site_label_1
_geom_bond_atom_site_label_2
_geom_bond_distance
_geom_bond_site_symmetry_2
_geom_bond_publ_flag
P1 N1 1.7132(16) . ?
P1 N2 1.7250(18) . ?
P1 N4 1.7241(17) . ?
P2 N1 1.7221(16) . ?
P2 N3 1.7078(18) . ?
P2 N5 1.7225(19) . ?
P3 N6 1.7200(16) . ?
P3 N8 1.7212(19) . ?
P3 N10 1.7185(17) . ?
P4 N6 1.7188(16) . ?
P4 N7 1.7223(18) . ?
P4 N9 1.7139(17) . ?
N1 C1 1.422(2) . ?
N2 N3 1.469(2) . ?
N2 C17 1.469(3) . ?
N3 C18 1.461(3) . ?
N4 N5 1.470(2) . ?
N4 C19 1.461(2) . ?
N5 C20 1.472(3) . ?
N6 C9 1.424(2) . ?
N7 N8 1.475(2) . ?
N7 C21 1.461(3) . ?
N8 C22 1.466(3) . ?
N9 N10 1.472(2) . ?
N9 C23 1.465(3) . ?
N10 C24 1.464(2) . ?
C1 C2 1.410(2) . ?
C1 C6 1.409(2) . ?
C2 C3 1.391(2) . ?
C2 C7 1.504(3) . ?
C3 H3 0.9500 . ?
C3 C4 1.392(2) . ?
C4 C5 1.392(3) . ?
C4 C12 1.483(2) . ?
C5 H5 0.9500 . ?
C5 C6 1.396(2) . ?
C6 C8 1.506(3) . ?
C7 H7A 0.9800 . ?
C7 H7B 0.9800 . ?
C7 H7C 0.9800 . ?
C8 H8A 0.9800 . ?
C8 H8B 0.9800 . ?
C8 H8C 0.9800 . ?
C9 C10 1.404(2) . ?
C9 C14 1.409(3) . ?
C10 C11 1.391(2) . ?
C10 C15 1.506(3) . ?
C11 H11 0.9500 . ?
C11 C12 1.392(3) . ?
C12 C13 1.392(2) . ?
C13 H13 0.9500 . ?
C13 C14 1.395(2) . ?
C14 C16 1.508(3) . ?
C15 H15A 0.9800 . ?
C15 H15B 0.9800 . ?
C15 H15C 0.9800 . ?
C16 H16A 0.9800 . ?
C16 H16B 0.9800 . ?
C16 H16C 0.9800 . ?
C17 H17A 0.9800 . ?
C17 H17B 0.9800 . ?
C17 H17C 0.9800 . ?
C18 H18A 0.9800 . ?
C18 H18B 0.9800 . ?
C18 H18C 0.9800 . ?
C19 H19A 0.9800 . ?
C19 H19B 0.9800 . ?
C19 H19C 0.9800 . ?
C20 H20A 0.9800 . ?
C20 H20B 0.9800 . ?
C20 H20C 0.9800 . ?
C21 H21A 0.9800 . ?
C21 H21B 0.9800 . ?
C21 H21C 0.9800 . ?
C22 H22A 0.9800 . ?
C22 H22B 0.9800 . ?
C22 H22C 0.9800 . ?
C23 H23A 0.9800 . ?
C23 H23B 0.9800 . ?
C23 H23C 0.9800 . ?
C24 H24A 0.9800 . ?
C24 H24B 0.9800 . ?
C24 H24C 0.9800 . ?

loop_
_geom_torsion_atom_site_label_1
_geom_torsion_atom_site_label_2
_geom_torsion_atom_site_label_3
_geom_torsion_atom_site_label_4
_geom_torsion
_geom_torsion_site_symmetry_1
_geom_torsion_site_symmetry_2
_geom_torsion_site_symmetry_3
_geom_torsion_site_symmetry_4
_geom_torsion_publ_flag
P1 N1 C1 C2 41.7(2) . . . . ?
P1 N1 C1 C6 -139.19(16) . . . . ?
P1 N2 N3 P2 1.76(16) . . . . ?
P1 N2 N3 C18 136.54(17) . . . . ?
P1 N4 N5 P2 0.35(15) . . . . ?
P1 N4 N5 C20 126.96(15) . . . . ?
P2 N1 C1 C2 -125.32(16) . . . . ?
P2 N1 C1 C6 53.8(2) . . . . ?
P3 N6 C9 C10 130.45(17) . . . . ?
P3 N6 C9 C14 -50.8(3) . . . . ?
P4 N6 C9 C10 -48.9(2) . . . . ?
P4 N6 C9 C14 129.77(17) . . . . ?
P4 N7 N8 P3 0.14(16) . . . . ?
P4 N7 N8 C22 -126.95(17) . . . . ?
P4 N9 N10 P3 0.11(15) . . . . ?
P4 N9 N10 C24 -132.65(14) . . . . ?
N1 P1 N2 N3 30.07(13) . . . . ?
N1 P1 N2 C17 -90.94(16) . . . . ?
N1 P1 N4 N5 -30.37(13) . . . . ?
N1 P1 N4 C19 -160.92(16) . . . . ?
N1 P2 N3 N2 -32.46(14) . . . . ?
N1 P2 N3 C18 -164.20(18) . . . . ?
N1 P2 N5 N4 29.76(13) . . . . ?
N1 P2 N5 C20 -93.64(17) . . . . ?
N1 C1 C2 C3 175.28(16) . . . . ?
N1 C1 C2 C7 -3.6(3) . . . . ?
N1 C1 C6 C5 -174.16(16) . . . . ?
N1 C1 C6 C8 6.2(3) . . . . ?
N2 P1 N1 P2 -51.13(9) . . . . ?
N2 P1 N1 C1 139.64(17) . . . . ?
N2 P1 N4 N5 64.43(13) . . . . ?
N2 P1 N4 C19 -66.12(17) . . . . ?
N3 P2 N1 P1 50.68(10) . . . . ?
N3 P2 N1 C1 -139.35(16) . . . . ?
N3 P2 N5 N4 -62.77(13) . . . . ?
N3 P2 N5 C20 173.83(16) . . . . ?
N4 P1 N1 P2 48.13(9) . . . . ?
N4 P1 N1 C1 -121.10(17) . . . . ?
N4 P1 N2 N3 -64.04(13) . . . . ?
N4 P1 N2 C17 174.95(15) . . . . ?
N5 P2 N1 P1 -49.15(9) . . . . ?
N5 P2 N1 C1 120.82(16) . . . . ?
N5 P2 N3 N2 63.26(14) . . . . ?
N5 P2 N3 C18 -68.48(19) . . . . ?
N6 P3 N8 N7 -30.47(13) . . . . ?
N6 P3 N8 C22 92.81(16) . . . . ?
N6 P3 N10 N9 30.29(13) . . . . ?
N6 P3 N10 C24 160.37(14) . . . . ?
N6 P4 N7 N8 30.21(14) . . . . ?
N6 P4 N7 C21 159.71(15) . . . . ?
N6 P4 N9 N10 -30.57(12) . . . . ?
N6 P4 N9 C23 93.20(15) . . . . ?
N6 C9 C10 C11 178.67(16) . . . . ?
N6 C9 C10 C15 0.0(3) . . . . ?
N6 C9 C14 C13 -178.91(17) . . . . ?
N6 C9 C14 C16 -0.3(3) . . . . ?
N7 P4 N6 P3 -48.70(10) . . . . ?
N7 P4 N6 C9 130.82(18) . . . . ?
N7 P4 N9 N10 63.16(13) . . . . ?
N7 P4 N9 C23 -173.07(15) . . . . ?
N8 P3 N6 P4 49.90(10) . . . . ?
N8 P3 N6 C9 -129.61(18) . . . . ?
N8 P3 N10 N9 -64.99(13) . . . . ?
N8 P3 N10 C24 65.09(15) . . . . ?
N9 P4 N6 P3 50.10(10) . . . . ?
N9 P4 N6 C9 -130.39(17) . . . . ?
N9 P4 N7 N8 -65.10(14) . . . . ?
N9 P4 N7 C21 64.41(16) . . . . ?
N10 P3 N6 P4 -48.73(10) . . . . ?
N10 P3 N6 C9 131.76(18) . . . . ?
N10 P3 N8 N7 62.85(13) . . . . ?
N10 P3 N8 C22 -173.87(15) . . . . ?
C1 C2 C3 C4 -0.4(3) . . . . ?
C2 C1 C6 C5 4.9(3) . . . . ?
C2 C1 C6 C8 -174.70(17) . . . . ?
C2 C3 C4 C5 3.3(3) . . . . ?
C2 C3 C4 C12 -177.16(16) . . . . ?
C3 C4 C5 C6 -2.1(3) . . . . ?
C3 C4 C12 C11 -43.4(2) . . . . ?
C3 C4 C12 C13 135.09(19) . . . . ?
C4 C5 C6 C1 -2.0(3) . . . . ?
C4 C5 C6 C8 177.68(18) . . . . ?
C4 C12 C13 C14 -178.62(17) . . . . ?
C5 C4 C12 C11 136.16(19) . . . . ?
C5 C4 C12 C13 -45.4(3) . . . . ?
C6 C1 C2 C3 -3.8(3) . . . . ?
C6 C1 C2 C7 177.29(17) . . . . ?
C7 C2 C3 C4 178.60(17) . . . . ?
C9 C10 C11 C12 0.2(3) . . . . ?
C10 C9 C14 C13 -0.2(3) . . . . ?
C10 C9 C14 C16 178.46(19) . . . . ?
C10 C11 C12 C4 178.39(17) . . . . ?
C10 C11 C12 C13 -0.1(3) . . . . ?
C11 C12 C13 C14 -0.1(3) . . . . ?
C12 C4 C5 C6 178.38(17) . . . . ?
C12 C13 C14 C9 0.3(3) . . . . ?
C12 C13 C14 C16 -178.41(19) . . . . ?
C14 C9 C10 C11 -0.1(3) . . . . ?
C14 C9 C10 C15 -178.68(18) . . . . ?
C15 C10 C11 C12 178.92(18) . . . . ?
C17 N2 N3 P2 126.08(15) . . . . ?
C17 N2 N3 C18 -99.2(2) . . . . ?
C19 N4 N5 P2 133.29(14) . . . . ?
C19 N4 N5 C20 -100.11(19) . . . . ?
C21 N7 N8 P3 -132.21(16) . . . . ?
C21 N7 N8 C22 100.7(2) . . . . ?
C23 N9 N10 P3 -127.26(14) . . . . ?
C23 N9 N10 C24 99.98(18) . . . . ?
